data_4074267
loop_
_publ_author_name
'C\^ampian, Marius V.'
'Harris, Jeremy L.'
'Jasim, Naser'
'Perutz, Robin N.'
'Marder, Todd B.'
'Whitwood, Adrian C.'

_publ_section_title
;
 Comparisons of Photoinduced Oxidative Addition of B&#x2212;H, B&#x2212;B,
 and Si&#x2212;H Bonds at Rhodium(\h5-cyclopentadienyl)phosphine Centers
;
_journal_issue 21
_journal_name_full Organometallics
_journal_page_first 5093
_journal_paper_doi 10.1021/om060500m
_journal_volume 25
_journal_year 2006
_chemical_formula_moiety 'C11 H17 F3 P Rh'
_chemical_formula_sum 'C11 H17 F3 P Rh'
_chemical_formula_weight 340.13
_chemical_name_systematic
; 
 ? 
;
_space_group_IT_number 61
_symmetry_cell_setting orthorhombic
_symmetry_space_group_name_Hall '-P 2ac 2ab'
_symmetry_space_group_name_H-M 'P b c a'
_atom_sites_solution_hydrogens geom
_atom_sites_solution_primary direct
_atom_sites_solution_secondary difmap
_audit_creation_method SHELXL-97
_cell_angle_alpha 90.00
_cell_angle_beta 90.00
_cell_angle_gamma 90.00
_cell_formula_units_Z 8
_cell_length_a 10.7234(6)
_cell_length_b 14.3049(8)
_cell_length_c 16.7704(10)
_cell_measurement_reflns_used 5858
_cell_measurement_temperature 115(2)
_cell_measurement_theta_max 29.96
_cell_measurement_theta_min 2.43
_cell_volume 2572.5(3)
_computing_cell_refinement 'Bruker SMART'
_computing_data_collection 'Bruker SMART'
_computing_data_reduction 'Bruker SAINT'
_computing_molecular_graphics 'Bruker SHELXTL'
_computing_publication_material 'Bruker SHELXTL'
_computing_structure_refinement 'SHELXL-97 (Sheldrick, 1997)'
_computing_structure_solution 'SHELXS-97 (Sheldrick, 1990)'
_diffrn_ambient_temperature 115(2)
_diffrn_measured_fraction_theta_full 0.998
_diffrn_measured_fraction_theta_max 0.998
_diffrn_measurement_device_type 'CCD area detector'
_diffrn_measurement_method 'phi and omega scans'
_diffrn_radiation_monochromator graphite
_diffrn_radiation_source 'fine-focus sealed tube'
_diffrn_radiation_type MoK\a
_diffrn_radiation_wavelength 0.71073
_diffrn_reflns_av_R_equivalents 0.0229
_diffrn_reflns_av_sigmaI/netI 0.0161
_diffrn_reflns_limit_h_max 15
_diffrn_reflns_limit_h_min -15
_diffrn_reflns_limit_k_max 20
_diffrn_reflns_limit_k_min -20
_diffrn_reflns_limit_l_max 23
_diffrn_reflns_limit_l_min -23
_diffrn_reflns_number 27291
_diffrn_reflns_theta_full 30.00
_diffrn_reflns_theta_max 30.00
_diffrn_reflns_theta_min 2.43
_exptl_absorpt_coefficient_mu 1.459
_exptl_absorpt_correction_T_max 1.000
_exptl_absorpt_correction_T_min 0.848
_exptl_absorpt_correction_type multi-scan
_exptl_absorpt_process_details 'SADABS v2.03; (Sheldrick)'
_exptl_crystal_colour yellow
_exptl_crystal_density_diffrn 1.756
_exptl_crystal_density_meas 0
_exptl_crystal_density_method 'not measured'
_exptl_crystal_description plate
_exptl_crystal_F_000 1360
_exptl_crystal_size_max 0.30
_exptl_crystal_size_mid 0.18
_exptl_crystal_size_min 0.08
_refine_diff_density_max 1.117
_refine_diff_density_min -0.360
_refine_diff_density_rms 0.090
_refine_ls_extinction_method none
_refine_ls_goodness_of_fit_ref 1.033
_refine_ls_hydrogen_treatment mixed
_refine_ls_matrix_type full
_refine_ls_number_parameters 160
_refine_ls_number_reflns 3743
_refine_ls_number_restraints 0
_refine_ls_restrained_S_all 1.033
_refine_ls_R_factor_all 0.0284
_refine_ls_R_factor_gt 0.0251
_refine_ls_shift/su_max 0.001
_refine_ls_shift/su_mean 0.000
_refine_ls_structure_factor_coef Fsqd
_refine_ls_weighting_details 'calc w=1/[\s^2^(Fo^2^)+(0.0295P)^2^+4.4740P] where P=(Fo^2^+2Fc^2^)/3'
_refine_ls_weighting_scheme calc
_refine_ls_wR_factor_gt 0.0645
_refine_ls_wR_factor_ref 0.0662
_reflns_number_gt 3413
_reflns_number_total 3743
_reflns_threshold_expression >2sigma(I)
_cod_data_source_file om060500msi20060606_115018.cif
_cod_data_source_block rnp0407m
_cod_depositor_comments
;
The following automatic conversions were performed:

'_symmetry_cell_setting' value 'Orthorhombic' changed to
'orthorhombic' according to
/home/saulius/struct/CIF-dictionaries/cif_core.dic dictionary named
'cif_core.dic' version 2.4.1 from 2010-06-29.

Automatic conversion script
Id: cif_fix_values 1715 2011-07-08 13:25:40Z adriana 
;
_cod_original_sg_symbol_H-M Pbca
_cod_database_code 4074267

loop_
_symmetry_equiv_pos_as_xyz
'x, y, z'
'-x+1/2, -y, z+1/2'
'-x, y+1/2, -z+1/2'
'x+1/2, -y+1/2, -z'
'-x, -y, -z'
'x-1/2, y, -z-1/2'
'x, -y-1/2, z-1/2'
'-x-1/2, y-1/2, z'

loop_
_atom_site_label
_atom_site_type_symbol
_atom_site_fract_x
_atom_site_fract_y
_atom_site_fract_z
_atom_site_U_iso_or_equiv
_atom_site_adp_type
_atom_site_occupancy
_atom_site_symmetry_multiplicity
_atom_site_calc_flag
_atom_site_refinement_flags
C1 C 0.8191(2) 0.12165(15) 0.15804(13) 0.0231(4) Uani 1 1 d .
C2 C 0.9282(2) 0.17797(18) 0.17109(14) 0.0292(5) Uani 1 1 d .
H2 H 1.0130 0.1641 0.1529 0.035 Uiso 1 1 calc R
C3 C 0.8898(3) 0.25764(17) 0.21240(14) 0.0311(5) Uani 1 1 d .
H3 H 0.9439 0.3097 0.2280 0.037 Uiso 1 1 calc R
C4 C 0.7566(3) 0.25539(16) 0.22101(14) 0.0296(5) Uani 1 1 d .
H4 H 0.7050 0.3053 0.2436 0.036 Uiso 1 1 calc R
C5 C 0.7119(2) 0.17204(16) 0.18574(14) 0.0256(4) Uani 1 1 d .
H5 H 0.6244 0.1536 0.1794 0.031 Uiso 1 1 calc R
C6 C 0.8172(3) 0.03360(17) 0.11256(14) 0.0304(5) Uani 1 1 d .
C7 C 0.9044(3) -0.00063(18) 0.32097(17) 0.0410(7) Uani 1 1 d .
H7A H 0.932(3) -0.018(2) 0.262(2) 0.049 Uiso 1 1 d .
H7B H 0.966(3) -0.001(2) 0.366(2) 0.049 Uiso 1 1 d .
C8 C 0.7756(3) 0.00595(18) 0.33572(16) 0.0394(7) Uani 1 1 d .
H8A H 0.715(3) -0.010(3) 0.2873(19) 0.047 Uiso 1 1 d .
H8B H 0.744(3) 0.010(2) 0.392(2) 0.047 Uiso 1 1 d .
C9 C 0.9471(2) 0.12553(16) 0.48595(13) 0.0268(4) Uani 1 1 d .
H9A H 1.0323 0.1187 0.4693 0.040 Uiso 1 1 calc R
H9B H 0.9099 0.0649 0.4917 0.040 Uiso 1 1 calc R
H9C H 0.9443 0.1578 0.5361 0.040 Uiso 1 1 calc R
C10 C 0.9383(2) 0.30509(16) 0.41552(14) 0.0267(4) Uani 1 1 d .
H10A H 0.8908 0.3498 0.3855 0.040 Uiso 1 1 calc R
H10B H 1.0204 0.3000 0.3932 0.040 Uiso 1 1 calc R
H10C H 0.9443 0.3253 0.4700 0.040 Uiso 1 1 calc R
C11 C 0.7169(2) 0.2155(2) 0.46382(16) 0.0375(6) Uani 1 1 d .
H11A H 0.7349 0.2376 0.5166 0.056 Uiso 1 1 calc R
H11B H 0.6688 0.1590 0.4671 0.056 Uiso 1 1 calc R
H11C H 0.6702 0.2621 0.4354 0.056 Uiso 1 1 calc R
P1 P 0.86180(5) 0.19226(4) 0.41157(3) 0.01846(10) Uani 1 1 d .
Rh1 Rh 0.841019(14) 0.133921(10) 0.289952(9) 0.01469(5) Uani 1 1 d .
F1 F 0.77933(18) 0.04677(12) 0.03645(9) 0.0446(4) Uani 1 1 d .
F2 F 0.7359(2) -0.02867(12) 0.14176(10) 0.0601(6) Uani 1 1 d .
F3 F 0.9280(2) -0.00517(17) 0.10762(14) 0.0783(8) Uani 1 1 d .

loop_
_atom_site_aniso_label
_atom_site_aniso_U_11
_atom_site_aniso_U_22
_atom_site_aniso_U_33
_atom_site_aniso_U_23
_atom_site_aniso_U_13
_atom_site_aniso_U_12
C1 0.0271(10) 0.0245(10) 0.0178(9) 0.0000(8) -0.0004(8) -0.0004(8)
C2 0.0273(11) 0.0381(13) 0.0221(10) 0.0045(9) 0.0035(9) -0.0074(9)
C3 0.0417(14) 0.0244(11) 0.0271(11) 0.0040(9) -0.0029(10) -0.0140(10)
C4 0.0422(13) 0.0188(10) 0.0278(11) 0.0023(8) 0.0004(10) 0.0071(9)
C5 0.0249(10) 0.0274(11) 0.0244(10) 0.0025(9) -0.0054(8) 0.0027(8)
C6 0.0429(13) 0.0271(11) 0.0211(10) -0.0061(9) -0.0009(9) 0.0012(10)
C7 0.070(2) 0.0227(11) 0.0299(13) -0.0001(10) -0.0119(13) 0.0142(12)
C8 0.069(2) 0.0261(12) 0.0227(11) 0.0075(9) -0.0007(12) -0.0142(12)
C9 0.0296(11) 0.0318(11) 0.0189(9) 0.0024(8) -0.0042(8) -0.0035(9)
C10 0.0281(11) 0.0243(10) 0.0276(11) -0.0067(9) -0.0055(9) 0.0000(9)
C11 0.0214(11) 0.0616(17) 0.0297(12) -0.0177(12) 0.0047(9) 0.0012(11)
P1 0.0145(2) 0.0248(2) 0.0161(2) -0.00365(19) -0.00024(18) -0.00005(18)
Rh1 0.01575(8) 0.01425(8) 0.01407(8) -0.00008(5) -0.00022(5) -0.00107(5)
F1 0.0662(12) 0.0462(9) 0.0214(7) -0.0043(6) -0.0040(7) -0.0119(8)
F2 0.1156(18) 0.0312(8) 0.0336(9) -0.0032(7) 0.0020(10) -0.0274(10)
F3 0.0705(14) 0.0862(16) 0.0782(15) -0.0517(13) -0.0225(12) 0.0465(13)

loop_
_atom_type_symbol
_atom_type_description
_atom_type_scat_dispersion_real
_atom_type_scat_dispersion_imag
_atom_type_scat_source
C C 0.0033 0.0016 'International Tables Vol C Tables 4.2.6.8 and 6.1.1.4'
H H 0.0000 0.0000 'International Tables Vol C Tables 4.2.6.8 and 6.1.1.4'
F F 0.0171 0.0103 'International Tables Vol C Tables 4.2.6.8 and 6.1.1.4'
P P 0.1023 0.0942 'International Tables Vol C Tables 4.2.6.8 and 6.1.1.4'
Rh Rh -1.1178 0.9187 'International Tables Vol C Tables 4.2.6.8 and 6.1.1.4'

loop_
_geom_angle_atom_site_label_1
_geom_angle_atom_site_label_2
_geom_angle_atom_site_label_3
_geom_angle
C5 C1 C2 108.7(2)
C5 C1 C6 125.9(2)
C2 C1 C6 124.7(2)
C5 C1 Rh1 73.97(13)
C2 C1 Rh1 73.69(13)
C6 C1 Rh1 125.60(16)
C3 C2 C1 107.0(2)
C3 C2 Rh1 70.87(13)
C1 C2 Rh1 69.27(12)
C3 C2 H2 126.5
C1 C2 H2 126.5
Rh1 C2 H2 126.5
C2 C3 C4 109.0(2)
C2 C3 Rh1 73.40(14)
C4 C3 Rh1 72.19(13)
C2 C3 H3 125.4
C4 C3 H3 125.4
Rh1 C3 H3 125.4
C5 C4 C3 108.3(2)
C5 C4 Rh1 72.76(13)
C3 C4 Rh1 70.89(14)
C5 C4 H4 125.8
C3 C4 H4 125.8
Rh1 C4 H4 125.8
C4 C5 C1 106.7(2)
C4 C5 Rh1 71.17(13)
C1 C5 Rh1 69.13(12)
C4 C5 H5 126.6
C1 C5 H5 126.6
Rh1 C5 H5 126.6
F3 C6 F2 109.3(2)
F3 C6 F1 105.7(2)
F2 C6 F1 104.0(2)
F3 C6 C1 112.4(2)
F2 C6 C1 112.9(2)
F1 C6 C1 111.9(2)
C8 C7 Rh1 70.45(15)
C8 C7 H7A 116.9(19)
Rh1 C7 H7A 94.0(19)
C8 C7 H7B 121(2)
Rh1 C7 H7B 113(2)
H7A C7 H7B 121(3)
C7 C8 Rh1 70.52(15)
C7 C8 H8A 116.9(19)
Rh1 C8 H8A 96.1(19)
C7 C8 H8B 120(2)
Rh1 C8 H8B 114(2)
H8A C8 H8B 121(3)
P1 C9 H9A 109.5
P1 C9 H9B 109.5
H9A C9 H9B 109.5
P1 C9 H9C 109.5
H9A C9 H9C 109.5
H9B C9 H9C 109.5
P1 C10 H10A 109.5
P1 C10 H10B 109.5
H10A C10 H10B 109.5
P1 C10 H10C 109.5
H10A C10 H10C 109.5
H10B C10 H10C 109.5
P1 C11 H11A 109.5
P1 C11 H11B 109.5
H11A C11 H11B 109.5
P1 C11 H11C 109.5
H11A C11 H11C 109.5
H11B C11 H11C 109.5
C10 P1 C11 101.96(13)
C10 P1 C9 102.40(11)
C11 P1 C9 101.30(13)
C10 P1 Rh1 114.51(8)
C11 P1 Rh1 115.30(8)
C9 P1 Rh1 118.99(8)
C8 Rh1 C7 39.02(14)
C8 Rh1 P1 91.46(8)
C7 Rh1 P1 94.84(8)
C8 Rh1 C1 104.94(9)
C7 Rh1 C1 101.95(10)
P1 Rh1 C1 162.38(6)
C8 Rh1 C3 165.65(10)
C7 Rh1 C3 141.60(12)
P1 Rh1 C3 102.23(6)
C1 Rh1 C3 60.99(8)
C8 Rh1 C4 135.79(12)
C7 Rh1 C4 162.14(10)
P1 Rh1 C4 102.72(6)
C1 Rh1 C4 60.94(8)
C3 Rh1 C4 36.93(10)
C8 Rh1 C2 133.84(10)
C7 Rh1 C2 109.55(11)
P1 Rh1 C2 131.05(6)
C1 Rh1 C2 37.04(8)
C3 Rh1 C2 35.74(9)
C4 Rh1 C2 60.64(9)
C8 Rh1 C5 106.44(10)
C7 Rh1 C5 126.85(10)
P1 Rh1 C5 132.24(6)
C1 Rh1 C5 36.90(8)
C3 Rh1 C5 60.98(9)
C4 Rh1 C5 36.07(9)
C2 Rh1 C5 61.19(9)

loop_
_geom_bond_atom_site_label_1
_geom_bond_atom_site_label_2
_geom_bond_distance
C1 C5 1.434(3)
C1 C2 1.437(3)
C1 C6 1.473(3)
C1 Rh1 2.232(2)
C2 C3 1.396(4)
C2 Rh1 2.290(2)
C2 H2 0.9800
C3 C4 1.436(4)
C3 Rh1 2.258(2)
C3 H3 0.9800
C4 C5 1.415(3)
C4 Rh1 2.275(2)
C4 H4 0.9800
C5 Rh1 2.295(2)
C5 H5 0.9800
C6 F3 1.313(3)
C6 F2 1.339(3)
C6 F1 1.353(3)
C7 C8 1.407(5)
C7 Rh1 2.106(3)
C7 H7A 1.06(3)
C7 H7B 1.00(3)
C8 Rh1 2.106(2)
C8 H8A 1.06(3)
C8 H8B 1.00(3)
C9 P1 1.818(2)
C9 H9A 0.9600
C9 H9B 0.9600
C9 H9C 0.9600
C10 P1 1.812(2)
C10 H10A 0.9600
C10 H10B 0.9600
C10 H10C 0.9600
C11 P1 1.815(2)
C11 H11A 0.9600
C11 H11B 0.9600
C11 H11C 0.9600
P1 Rh1 2.2149(5)

loop_
_geom_torsion_atom_site_label_1
_geom_torsion_atom_site_label_2
_geom_torsion_atom_site_label_3
_geom_torsion_atom_site_label_4
_geom_torsion
C5 C1 C2 C3 5.1(3)
C6 C1 C2 C3 176.5(2)
Rh1 C1 C2 C3 -61.14(17)
C5 C1 C2 Rh1 66.22(16)
C6 C1 C2 Rh1 -122.3(2)
C1 C2 C3 C4 -3.8(3)
Rh1 C2 C3 C4 -63.89(16)
C1 C2 C3 Rh1 60.12(16)
C2 C3 C4 C5 1.1(3)
Rh1 C3 C4 C5 -63.57(16)
C2 C3 C4 Rh1 64.67(17)
C3 C4 C5 C1 2.0(3)
Rh1 C4 C5 C1 -60.32(15)
C3 C4 C5 Rh1 62.37(16)
C2 C1 C5 C4 -4.4(3)
C6 C1 C5 C4 -175.7(2)
Rh1 C1 C5 C4 61.65(16)
C2 C1 C5 Rh1 -66.04(16)
C6 C1 C5 Rh1 122.7(2)
C5 C1 C6 F3 -168.5(2)
C2 C1 C6 F3 21.5(4)
Rh1 C1 C6 F3 -72.8(3)
C5 C1 C6 F2 -44.3(3)
C2 C1 C6 F2 145.7(2)
Rh1 C1 C6 F2 51.4(3)
C5 C1 C6 F1 72.6(3)
C2 C1 C6 F1 -97.3(3)
Rh1 C1 C6 F1 168.33(16)
C7 C8 Rh1 P1 -95.89(15)
C7 C8 Rh1 C1 90.63(17)
C7 C8 Rh1 C3 101.5(5)
C7 C8 Rh1 C4 154.10(16)
C7 C8 Rh1 C2 63.4(2)
C7 C8 Rh1 C5 128.98(16)
C8 C7 Rh1 P1 86.33(15)
C8 C7 Rh1 C1 -99.07(16)
C8 C7 Rh1 C3 -156.98(16)
C8 C7 Rh1 C4 -83.3(4)
C8 C7 Rh1 C2 -136.82(16)
C8 C7 Rh1 C5 -68.71(19)
C10 P1 Rh1 C8 172.42(13)
C11 P1 Rh1 C8 -69.72(15)
C9 P1 Rh1 C8 50.93(13)
C10 P1 Rh1 C7 133.47(13)
C11 P1 Rh1 C7 -108.66(16)
C9 P1 Rh1 C7 11.98(14)
C10 P1 Rh1 C1 -28.8(2)
C11 P1 Rh1 C1 89.0(2)
C9 P1 Rh1 C1 -150.3(2)
C10 P1 Rh1 C3 -11.93(11)
C11 P1 Rh1 C3 105.94(14)
C9 P1 Rh1 C3 -133.42(12)
C10 P1 Rh1 C4 -49.78(11)
C11 P1 Rh1 C4 68.09(14)
C9 P1 Rh1 C4 -171.27(12)
C10 P1 Rh1 C2 12.20(12)
C11 P1 Rh1 C2 130.06(15)
C9 P1 Rh1 C2 -109.29(13)
C10 P1 Rh1 C5 -73.66(12)
C11 P1 Rh1 C5 44.21(15)
C9 P1 Rh1 C5 164.85(12)
C5 C1 Rh1 C8 97.61(16)
C2 C1 Rh1 C8 -146.76(16)
C6 C1 Rh1 C8 -25.4(2)
C5 C1 Rh1 C7 137.67(16)
C2 C1 Rh1 C7 -106.71(17)
C6 C1 Rh1 C7 14.6(2)
C5 C1 Rh1 P1 -60.4(3)
C2 C1 Rh1 P1 55.3(3)
C6 C1 Rh1 P1 176.59(14)
C5 C1 Rh1 C3 -79.33(15)
C2 C1 Rh1 C3 36.30(15)
C6 C1 Rh1 C3 157.6(2)
C5 C1 Rh1 C4 -36.86(14)
C2 C1 Rh1 C4 78.77(16)
C6 C1 Rh1 C4 -159.9(2)
C5 C1 Rh1 C2 -115.63(19)
C6 C1 Rh1 C2 121.3(3)
C2 C1 Rh1 C5 115.63(19)
C6 C1 Rh1 C5 -123.0(3)
C2 C3 Rh1 C8 -49.7(5)
C4 C3 Rh1 C8 67.2(5)
C2 C3 Rh1 C7 33.8(2)
C4 C3 Rh1 C7 150.67(17)
C2 C3 Rh1 P1 148.15(13)
C4 C3 Rh1 P1 -94.97(13)
C2 C3 Rh1 C1 -37.63(14)
C4 C3 Rh1 C1 79.25(15)
C2 C3 Rh1 C4 -116.9(2)
C4 C3 Rh1 C2 116.9(2)
C2 C3 Rh1 C5 -80.06(15)
C4 C3 Rh1 C5 36.82(13)
C5 C4 Rh1 C8 -43.8(2)
C3 C4 Rh1 C8 -160.87(16)
C5 C4 Rh1 C7 20.0(5)
C3 C4 Rh1 C7 -97.1(4)
C5 C4 Rh1 P1 -149.40(13)
C3 C4 Rh1 P1 93.50(13)
C5 C4 Rh1 C1 37.71(14)
C3 C4 Rh1 C1 -79.39(15)
C5 C4 Rh1 C3 117.1(2)
C5 C4 Rh1 C2 80.40(15)
C3 C4 Rh1 C2 -36.71(14)
C3 C4 Rh1 C5 -117.1(2)
C3 C2 Rh1 C8 164.82(18)
C1 C2 Rh1 C8 47.2(2)
C3 C2 Rh1 C7 -158.50(17)
C1 C2 Rh1 C7 83.92(16)
C3 C2 Rh1 P1 -43.15(18)
C1 C2 Rh1 P1 -160.74(11)
C3 C2 Rh1 C1 117.6(2)
C1 C2 Rh1 C3 -117.6(2)
C3 C2 Rh1 C4 37.94(15)
C1 C2 Rh1 C4 -79.64(15)
C3 C2 Rh1 C5 79.43(16)
C1 C2 Rh1 C5 -38.16(13)
C4 C5 Rh1 C8 149.81(16)
C1 C5 Rh1 C8 -93.14(15)
C4 C5 Rh1 C7 -172.47(17)
C1 C5 Rh1 C7 -55.43(19)
C4 C5 Rh1 P1 42.13(17)
C1 C5 Rh1 P1 159.18(10)
C4 C5 Rh1 C1 -117.0(2)
C4 C5 Rh1 C3 -37.70(15)
C1 C5 Rh1 C3 79.35(15)
C1 C5 Rh1 C4 117.0(2)
C4 C5 Rh1 C2 -78.74(16)
C1 C5 Rh1 C2 38.31(13)
